data_1508090
loop_
_publ_author_name
'Ma, Liqing'
'Falkowski, Joseph M.'
'Abney, Carter'
'Lin, Wenbin'

_publ_section_title
;
 A series of isoreticular chiral metal-organic frameworks as a tunable
 platform for asymmetric catalysis.
;
_journal_issue 10
_journal_name_full 'Nature chemistry'
_journal_page_first 838
_journal_page_last 846
_journal_paper_doi 10.1038/nchem.738
_journal_volume 2
_journal_year 2010
_chemical_formula_sum 'C60 H32 Cu2 O12'
_chemical_formula_weight 1071.94
_chemical_name_systematic
; 
 ? 
;
_space_group_IT_number 98
_symmetry_cell_setting tetragonal
_symmetry_space_group_name_Hall 'I 4bw 2bw'
_symmetry_space_group_name_H-M 'I 41 2 2'
_atom_sites_solution_hydrogens geom
_atom_sites_solution_primary direct
_atom_sites_solution_secondary difmap
_audit_creation_method SHELXL-97
_cell_angle_alpha 90.00
_cell_angle_beta 90.00
_cell_angle_gamma 90.00
_cell_formula_units_Z 8
_cell_length_a 30.9491(13)
_cell_length_b 30.9491(13)
_cell_length_c 80.725(3)
_cell_measurement_reflns_used 3234
_cell_measurement_temperature 296(2)
_cell_measurement_theta_max 30.67
_cell_measurement_theta_min 2.30
_cell_volume 77322(5)
_computing_cell_refinement 'Bruker SAINT'
_computing_data_collection 'Bruker APEX2'
_computing_data_reduction 'Bruker SAINT'
_computing_molecular_graphics 'Bruker SHELXTL'
_computing_publication_material 'Bruker SHELXTL'
_computing_structure_refinement 'SHELXL-97 (Sheldrick, 2008)'
_computing_structure_solution 'SHELXS-97 (Sheldrick, 2008)'
_diffrn_ambient_temperature 296(2)
_diffrn_measured_fraction_theta_full 0.996
_diffrn_measured_fraction_theta_max 0.996
_diffrn_measurement_device_type 'Bruker APEX-II CCD'
_diffrn_measurement_method '\f and \w scans'
_diffrn_radiation_monochromator graphite
_diffrn_radiation_source 'fine-focus sealed tube'
_diffrn_radiation_type CuK\a
_diffrn_radiation_wavelength 1.54178
_diffrn_reflns_av_R_equivalents 0.2032
_diffrn_reflns_av_sigmaI/netI 0.1754
_diffrn_reflns_limit_h_max 16
_diffrn_reflns_limit_h_min -15
_diffrn_reflns_limit_k_max 10
_diffrn_reflns_limit_k_min -16
_diffrn_reflns_limit_l_max 44
_diffrn_reflns_limit_l_min -40
_diffrn_reflns_number 10348
_diffrn_reflns_theta_full 24.99
_diffrn_reflns_theta_max 24.99
_diffrn_reflns_theta_min 1.53
_exptl_absorpt_coefficient_mu 0.207
_exptl_absorpt_correction_T_max 0.9218
_exptl_absorpt_correction_T_min 0.8859
_exptl_absorpt_correction_type numerical
_exptl_absorpt_process_details SADABS
_exptl_crystal_colour blue
_exptl_crystal_density_diffrn 0.184
_exptl_crystal_density_method 'not measured'
_exptl_crystal_description block
_exptl_crystal_F_000 4368
_exptl_crystal_size_max 0.60
_exptl_crystal_size_mid 0.40
_exptl_crystal_size_min 0.40
_refine_diff_density_max 0.202
_refine_diff_density_min -0.146
_refine_diff_density_rms 0.030
_refine_ls_abs_structure_details 'Flack H D (1983), Acta Cryst. A39, 876-881'
_refine_ls_abs_structure_Flack -0.04(19)
_refine_ls_extinction_method none
_refine_ls_goodness_of_fit_ref 1.323
_refine_ls_hydrogen_treatment constr
_refine_ls_matrix_type full
_refine_ls_number_parameters 300
_refine_ls_number_reflns 3333
_refine_ls_number_restraints 310
_refine_ls_restrained_S_all 1.296
_refine_ls_R_factor_all 0.1620
_refine_ls_R_factor_gt 0.1249
_refine_ls_shift/su_max 0.001
_refine_ls_shift/su_mean 0.000
_refine_ls_structure_factor_coef Fsqd
_refine_ls_weighting_details 'calc w=1/[\s^2^(Fo^2^)+(0.1000P)^2^+0.0000P] where P=(Fo^2^+2Fc^2^)/3'
_refine_ls_weighting_scheme calc
_refine_ls_wR_factor_gt 0.3043
_refine_ls_wR_factor_ref 0.3226
_reflns_number_gt 1729
_reflns_number_total 3333
_reflns_threshold_expression >2sigma(I)
_cod_data_source_file nchem.738-s6.cif
_cod_data_source_block CMOF-4a
_cod_depositor_comments
;
The following automatic conversions were performed:

'_symmetry_cell_setting' value 'Tetragonal' changed to 'tetragonal'
according to /home/saulius/struct/CIF-dictionaries/cif_core.dic
dictionary named 'cif_core.dic' version 2.4.1 from 2010-06-29.

Automatic conversion script
Id: cif_fix_values 1891 2012-01-12 08:04:46Z andrius 
;
_cod_original_cell_volume 77323(6)
_cod_original_sg_symbol_H-M I4(1)22
_cod_database_code 1508090

loop_
_symmetry_equiv_pos_as_xyz
'x, y, z'
'-x+1/2, -y+1/2, z+1/2'
'-y, x+1/2, z+1/4'
'y+1/2, -x, z+3/4'
'-x+1/2, y, -z+3/4'
'x, -y+1/2, -z+1/4'
'y+1/2, x+1/2, -z+1/2'
'-y, -x, -z'
'x+1/2, y+1/2, z+1/2'
'-x+1, -y+1, z+1'
'-y+1/2, x+1, z+3/4'
'y+1, -x+1/2, z+5/4'
'-x+1, y+1/2, -z+5/4'
'x+1/2, -y+1, -z+3/4'
'y+1, x+1, -z+1'
'-y+1/2, -x+1/2, -z+1/2'

loop_
_atom_site_label
_atom_site_type_symbol
_atom_site_fract_x
_atom_site_fract_y
_atom_site_fract_z
_atom_site_U_iso_or_equiv
_atom_site_adp_type
_atom_site_occupancy
_atom_site_symmetry_multiplicity
_atom_site_calc_flag
_atom_site_refinement_flags
Cu1 Cu 1.0283(3) 0.4710(3) 0.10988(8) 0.203(7) Uani 1 1 d D
C1A C 0.8805(7) 0.3858(7) 0.05396(17) 0.224(15) Uani 1 1 d GDU
C2A C 0.9198(8) 0.3697(5) 0.0596(2) 0.227(16) Uani 1 1 d GDU
H2A H 0.9295 0.3428 0.0560 0.272 Uiso 1 1 calc R
C3A C 0.9448(6) 0.3938(8) 0.0705(2) 0.221(16) Uani 1 1 d GDU
H3A H 0.9710 0.3830 0.0743 0.265 Uiso 1 1 calc R
C4A C 0.9304(7) 0.4340(7) 0.07586(15) 0.201(14) Uani 1 1 d GDU
C5A C 0.8911(8) 0.4501(5) 0.0703(2) 0.214(16) Uani 1 1 d GDU
H5A H 0.8815 0.4770 0.0738 0.257 Uiso 1 1 calc R
C6A C 0.8662(6) 0.4260(8) 0.0593(2) 0.212(16) Uani 1 1 d GDU
H6A H 0.8399 0.4368 0.0556 0.254 Uiso 1 1 calc R
C1E C 0.7626(16) 0.3489(9) -0.0092(4) 0.30(2) Uani 1 1 d DU
C2E C 0.7441(17) 0.3630(12) 0.0077(5) 0.42(3) Uani 1 1 d DU
C7A C 0.8900(7) 0.1032(7) 0.07873(16) 0.228(15) Uani 1 1 d GDU
C8A C 0.9240(8) 0.1256(5) 0.0860(3) 0.230(16) Uani 1 1 d GDU
H8A H 0.9312 0.1531 0.0823 0.276 Uiso 1 1 calc R
C9A C 0.9474(6) 0.1068(7) 0.0988(2) 0.225(16) Uani 1 1 d GDU
H9A H 0.9701 0.1218 0.1037 0.270 Uiso 1 1 calc R
C10A C 0.9367(7) 0.0657(7) 0.10438(17) 0.210(15) Uani 1 1 d GDU
C11A C 0.9027(8) 0.0433(5) 0.0971(3) 0.233(16) Uani 1 1 d GDU
H11A H 0.8956 0.0158 0.1008 0.280 Uiso 1 1 calc R
C12A C 0.8794(6) 0.0621(7) 0.0843(3) 0.235(16) Uani 1 1 d GDU
H12A H 0.8566 0.0471 0.0794 0.282 Uiso 1 1 calc R
C1B C 0.9570(9) 0.4583(9) 0.0872(3) 0.211(16) Uani 1 1 d DU
C2B C 0.9604(9) 0.0428(9) 0.1171(3) 0.219(17) Uani 1 1 d DU
C13A C 0.7812(6) 0.2420(6) 0.0064(2) 0.183(15) Uani 1 1 d GDU
C14A C 0.7846(6) 0.2864(7) 0.00406(18) 0.205(14) Uani 1 1 d GDU
C15A C 0.8101(6) 0.3109(5) 0.0147(2) 0.208(14) Uani 1 1 d GDU
H15A H 0.8124 0.3406 0.0131 0.249 Uiso 1 1 calc R
C16A C 0.8321(5) 0.2910(6) 0.02761(19) 0.209(15) Uani 1 1 d GDU
C17A C 0.8287(6) 0.2466(6) 0.02991(19) 0.214(14) Uani 1 1 d GDU
C18A C 0.8032(7) 0.2221(5) 0.0193(2) 0.204(14) Uani 1 1 d GDU
C1N C 0.8498(6) 0.2259(8) 0.0435(2) 0.226(15) Uani 1 1 d DU
H1N H 0.8662 0.2428 0.0506 0.271 Uiso 1 1 calc R
C2N C 0.8472(6) 0.1812(8) 0.0465(2) 0.235(15) Uani 1 1 d DU
C3N C 0.8212(7) 0.1571(8) 0.0355(3) 0.245(16) Uani 1 1 d DU
H3N H 0.8184 0.1275 0.0371 0.294 Uiso 1 1 calc R
C4N C 0.7992(9) 0.1768(7) 0.0219(3) 0.232(16) Uani 1 1 d DU
H4N H 0.7824 0.1601 0.0148 0.279 Uiso 1 1 calc R
C1V C 0.8595(7) 0.3163(8) 0.0394(3) 0.217(16) Uani 1 1 d DU
H1V H 0.8819 0.3024 0.0449 0.261 Uiso 1 1 calc R
C2V C 0.8521(9) 0.3607(8) 0.0424(3) 0.217(16) Uani 1 1 d DU
H2V H 0.8293 0.3746 0.0371 0.260 Uiso 1 1 calc R
C3V C 0.8712(8) 0.1631(8) 0.0609(3) 0.230(16) Uani 1 1 d DU
H3V H 0.8911 0.1795 0.0668 0.276 Uiso 1 1 calc R
C4V C 0.8624(8) 0.1203(8) 0.0650(2) 0.242(16) Uani 1 1 d DU
H4V H 0.8414 0.1038 0.0598 0.290 Uiso 1 1 calc R
O1 O 0.9944(8) 0.4437(8) 0.0917(3) 0.230(16) Uani 1 1 d DU
O2 O 0.9444(8) 0.4948(8) 0.0931(3) 0.201(14) Uani 1 1 d DU
O3 O 0.9471(8) 0.0044(8) 0.1215(3) 0.234(15) Uani 1 1 d DU
O4 O 0.9938(9) 0.0584(8) 0.1244(3) 0.232(16) Uani 1 1 d DU
O1E O 0.7647(8) 0.3030(8) -0.0091(2) 0.250(14) Uani 1 1 d DU
O1H O 1.0723(8) 0.4228(7) 0.11055(19) 0.219(12) Uani 1 1 d .

loop_
_atom_site_aniso_label
_atom_site_aniso_U_11
_atom_site_aniso_U_22
_atom_site_aniso_U_33
_atom_site_aniso_U_23
_atom_site_aniso_U_13
_atom_site_aniso_U_12
Cu1 0.292(14) 0.146(11) 0.169(9) 0.039(7) 0.040(8) 0.044(6)
C1A 0.31(3) 0.19(3) 0.17(2) -0.01(2) -0.03(2) 0.01(2)
C2A 0.31(4) 0.20(3) 0.17(3) -0.01(2) -0.06(2) -0.01(3)
C3A 0.29(3) 0.21(4) 0.17(3) -0.01(2) -0.03(2) 0.01(3)
C4A 0.29(3) 0.18(3) 0.14(2) -0.02(2) -0.02(2) -0.01(2)
C5A 0.32(4) 0.16(3) 0.16(3) 0.00(2) 0.00(3) 0.02(3)
C6A 0.31(3) 0.16(3) 0.16(3) -0.03(2) -0.04(2) 0.03(3)
C1E 0.42(4) 0.24(4) 0.26(3) -0.03(3) -0.05(3) 0.08(4)
C2E 0.56(6) 0.34(5) 0.35(5) 0.07(4) 0.13(5) 0.16(5)
C7A 0.37(3) 0.17(3) 0.15(2) 0.06(2) -0.05(2) 0.07(2)
C8A 0.33(4) 0.19(3) 0.16(3) 0.07(2) -0.06(2) 0.07(2)
C9A 0.34(3) 0.18(3) 0.16(3) 0.04(2) -0.05(2) 0.06(3)
C10A 0.33(3) 0.18(3) 0.12(2) 0.06(2) -0.06(2) 0.07(2)
C11A 0.36(4) 0.20(3) 0.14(3) 0.04(2) -0.05(2) 0.07(3)
C12A 0.37(3) 0.18(3) 0.16(3) 0.04(2) -0.04(2) 0.09(3)
C1B 0.30(3) 0.22(3) 0.11(2) -0.01(2) 0.01(2) -0.05(3)
C2B 0.35(3) 0.20(3) 0.11(2) 0.03(3) 0.00(2) 0.11(3)
C13A 0.29(3) 0.13(3) 0.12(3) -0.04(2) -0.08(2) 0.06(3)
C14A 0.30(3) 0.18(3) 0.13(2) 0.01(2) -0.10(2) 0.06(2)
C15A 0.32(3) 0.19(3) 0.11(2) 0.04(2) -0.05(2) 0.07(2)
C16A 0.30(3) 0.19(3) 0.14(2) 0.00(2) -0.03(2) 0.05(3)
C17A 0.30(3) 0.18(3) 0.15(2) -0.01(2) -0.03(2) 0.06(3)
C18A 0.32(3) 0.17(3) 0.13(2) -0.01(2) -0.06(2) 0.07(3)
C1N 0.30(3) 0.20(3) 0.18(3) -0.01(2) -0.03(2) 0.07(3)
C2N 0.31(3) 0.22(3) 0.18(3) 0.00(2) -0.02(2) 0.10(3)
C3N 0.32(3) 0.21(3) 0.20(3) -0.02(2) -0.01(2) 0.11(3)
C4N 0.33(3) 0.20(3) 0.17(3) -0.03(2) -0.03(2) 0.08(3)
C1V 0.27(3) 0.20(3) 0.18(2) 0.00(3) -0.01(2) 0.01(3)
C2V 0.29(3) 0.20(3) 0.16(2) 0.01(3) 0.00(2) 0.01(3)
C3V 0.35(3) 0.18(3) 0.15(2) 0.08(2) -0.06(2) 0.10(3)
C4V 0.39(3) 0.17(3) 0.17(2) 0.06(2) -0.06(2) 0.10(3)
O1 0.28(4) 0.29(3) 0.12(2) -0.05(2) -0.02(2) -0.10(3)
O2 0.32(3) 0.19(3) 0.091(19) -0.07(2) 0.02(2) -0.06(2)
O3 0.40(4) 0.19(3) 0.109(19) 0.06(2) -0.01(2) 0.15(2)
O4 0.32(4) 0.22(3) 0.15(2) 0.05(2) -0.04(2) 0.10(2)
O1E 0.34(3) 0.21(3) 0.20(2) -0.005(19) -0.084(16) 0.09(3)
O1H 0.31(4) 0.15(3) 0.194(19) 0.003(18) 0.02(2) 0.06(2)

loop_
_atom_type_symbol
_atom_type_description
_atom_type_scat_dispersion_real
_atom_type_scat_dispersion_imag
_atom_type_scat_source
C C 0.0181 0.0091 'International Tables Vol C Tables 4.2.6.8 and 6.1.1.4'
Cu Cu -1.9646 0.5888 'International Tables Vol C Tables 4.2.6.8 and 6.1.1.4'
O O 0.0492 0.0322 'International Tables Vol C Tables 4.2.6.8 and 6.1.1.4'
H H 0.0000 0.0000 'International Tables Vol C Tables 4.2.6.8 and 6.1.1.4'

loop_
_geom_angle_atom_site_label_1
_geom_angle_atom_site_label_2
_geom_angle_atom_site_label_3
_geom_angle
_geom_angle_site_symmetry_1
_geom_angle_site_symmetry_3
O4 Cu1 O2 171.6(12) 6 10_654
O4 Cu1 O3 87.6(8) 6 13_654
O2 Cu1 O3 94.6(11) 10_654 13_654
O4 Cu1 O1 89.6(12) 6 .
O2 Cu1 O1 86.9(7) 10_654 .
O3 Cu1 O1 170.1(13) 13_654 .
O4 Cu1 O1H 90.4(10) 6 .
O2 Cu1 O1H 97.4(11) 10_654 .
O3 Cu1 O1H 96.1(11) 13_654 .
O1 Cu1 O1H 93.5(11) . .
O4 Cu1 Cu1 87.2(9) 6 10_654
O2 Cu1 Cu1 85.0(8) 10_654 10_654
O3 Cu1 Cu1 84.0(8) 13_654 10_654
O1 Cu1 Cu1 86.4(9) . 10_654
O1H Cu1 Cu1 177.6(9) . 10_654
C2A C1A C6A 120.0 . .
C2A C1A C2V 122.0(17) . .
C6A C1A C2V 118.0(17) . .
C1A C2A C3A 120.0 . .
C2A C3A C4A 120.0 . .
C5A C4A C3A 120.0 . .
C5A C4A C1B 121.3(16) . .
C3A C4A C1B 118.7(16) . .
C6A C5A C4A 120.0 . .
C5A C6A C1A 120.0 . .
O1E C1E C2E 107(2) . .
C8A C7A C12A 120.0 . .
C8A C7A C4V 124.7(17) . .
C12A C7A C4V 115.3(17) . .
C9A C8A C7A 120.0 . .
C8A C9A C10A 120.0 . .
C9A C10A C11A 120.0 . .
C9A C10A C2B 123.9(16) . .
C11A C10A C2B 116.1(16) . .
C12A C11A C10A 120.0 . .
C11A C12A C7A 120.0 . .
O2 C1B O1 118(3) . .
O2 C1B C4A 121(2) . .
O1 C1B C4A 121(2) . .
O4 C2B O3 118(3) . .
O4 C2B C10A 123(3) . .
O3 C2B C10A 118(2) . .
C14A C13A C18A 120.0 . .
C14A C13A C13A 115.8(16) . 8_665
C18A C13A C13A 123.9(14) . 8_665
O1E C14A C15A 122.9(16) . .
O1E C14A C13A 117.0(16) . .
C15A C14A C13A 120.0 . .
C14A C15A C16A 120.0 . .
C15A C16A C17A 120.0 . .
C15A C16A C1V 121.6(15) . .
C17A C16A C1V 118.4(15) . .
C16A C17A C18A 120.0 . .
C16A C17A C1N 120.7(16) . .
C18A C17A C1N 119.2(16) . .
C17A C18A C13A 120.0 . .
C17A C18A C4N 119.8(17) . .
C13A C18A C4N 120.2(17) . .
C2N C1N C17A 123.4(19) . .
C1N C2N C3N 116.1(18) . .
C1N C2N C3V 119(2) . .
C3N C2N C3V 125.2(19) . .
C2N C3N C4N 122(2) . .
C18A C4N C3N 119(2) . .
C2V C1V C16A 121.9(19) . .
C1V C2V C1A 121(2) . .
C4V C3V C2N 117(2) . .
C3V C4V C7A 114(2) . .
C1B O1 Cu1 122.1(19) . .
C1B O2 Cu1 128(2) . 10_654
C2B O3 Cu1 124(2) . 13_644
C2B O4 Cu1 125(2) . 6
C14A O1E C1E 114(2) . .

loop_
_geom_bond_atom_site_label_1
_geom_bond_atom_site_label_2
_geom_bond_distance
_geom_bond_site_symmetry_2
Cu1 O4 1.89(3) 6
Cu1 O2 1.91(2) 10_654
Cu1 O3 1.98(2) 13_654
Cu1 O1 1.991(15) .
Cu1 O1H 2.02(2) .
Cu1 Cu1 2.507(15) 10_654
C1A C2A 1.3900 .
C1A C6A 1.3900 .
C1A C2V 1.498(15) .
C2A C3A 1.3900 .
C3A C4A 1.3900 .
C4A C5A 1.3900 .
C4A C1B 1.44(2) .
C5A C6A 1.3900 .
C1E O1E 1.421(18) .
C1E C2E 1.539(19) .
C7A C8A 1.3900 .
C7A C12A 1.3900 .
C7A C4V 1.492(15) .
C8A C9A 1.3900 .
C9A C10A 1.3900 .
C10A C11A 1.3900 .
C10A C2B 1.45(2) .
C11A C12A 1.3900 .
C1B O2 1.288(18) .
C1B O1 1.296(18) .
C2B O4 1.284(18) .
C2B O3 1.306(18) .
C13A C14A 1.3900 .
C13A C18A 1.3900 .
C13A C13A 1.44(3) 8_665
C14A O1E 1.331(12) .
C14A C15A 1.3900 .
C15A C16A 1.3900 .
C16A C17A 1.3900 .
C16A C1V 1.494(15) .
C17A C18A 1.3900 .
C17A C1N 1.426(15) .
C18A C4N 1.423(17) .
C1N C2N 1.407(17) .
C2N C3N 1.414(17) .
C2N C3V 1.486(16) .
C3N C4N 1.429(16) .
C1V C2V 1.415(17) .
C3V C4V 1.393(17) .
O2 Cu1 1.91(2) 10_654
O3 Cu1 1.98(2) 13_644
O4 Cu1 1.89(3) 6
